data_7130051
loop_
_publ_author_name
'Baalbaki, Hassan A.'
'Shu, Julia'
'Nyamayaro, Kudzanai'
'Jung, Hyuk-Joon'
'Mehrkhodavandi, Parisa'

_publ_section_title
;
 Thermally stable zinc hydride catalyst for hydrosilylation of CO2 to
 silyl formate at atmospheric pressure
;
_journal_name_full 'Chemical Communications'
_journal_paper_doi 10.1039/D2CC01498J
_journal_year 2022
_chemical_formula_moiety 'C41 H51 N2 O3 P Zn'
_chemical_formula_sum 'C41 H51 N2 O3 P Zn'
_chemical_formula_weight 716.17
_space_group_crystal_system triclinic
_space_group_IT_number 2
_space_group_name_Hall '-P 1'
_space_group_name_H-M_alt 'P -1'
_atom_sites_solution_hydrogens geom
_atom_sites_solution_primary dual
_audit_creation_date 2022-03-06
_audit_creation_method
;
Olex2 1.3
(compiled 2020.11.12 svn.r5f609507 for OlexSys, GUI svn.r6408)
;
_audit_update_record
;
2022-03-07 deposited with the CCDC.	2022-04-26 downloaded from the CCDC.
;
_cell_angle_alpha 72.988(3)
_cell_angle_beta 75.997(3)
_cell_angle_gamma 83.549(3)
_cell_formula_units_Z 2
_cell_length_a 9.8580(13)
_cell_length_b 13.1069(17)
_cell_length_c 15.788(2)
_cell_measurement_reflns_used 9142
_cell_measurement_temperature 90
_cell_measurement_theta_max 33.13
_cell_measurement_theta_min 2.27
_cell_volume 1890.8(4)
_computing_cell_refinement 'SAINT V8.40B (?, 2016)'
_computing_data_reduction 'SAINT V8.40B (?, 2016)'
_computing_molecular_graphics 'Olex2 1.3 (Dolomanov et al., 2009)'
_computing_publication_material 'Olex2 1.3 (Dolomanov et al., 2009)'
_computing_structure_refinement 'SHELXL 2017/1 (Sheldrick, 2015)'
_computing_structure_solution 'SHELXT 2018/2 (Sheldrick, 2018)'
_diffrn_ambient_temperature 90
_diffrn_measured_fraction_theta_full 0.999
_diffrn_measured_fraction_theta_max 0.990
_diffrn_measurement_device_type 'Bruker APEX-II CCD'
_diffrn_measurement_method '\f and \w scans'
_diffrn_radiation_type MoK\a
_diffrn_radiation_wavelength 0.71073
_diffrn_reflns_av_R_equivalents 0.0398
_diffrn_reflns_av_unetI/netI 0.0319
_diffrn_reflns_Laue_measured_fraction_full 0.999
_diffrn_reflns_Laue_measured_fraction_max 0.990
_diffrn_reflns_limit_h_max 15
_diffrn_reflns_limit_h_min -15
_diffrn_reflns_limit_k_max 20
_diffrn_reflns_limit_k_min -20
_diffrn_reflns_limit_l_max 24
_diffrn_reflns_limit_l_min -23
_diffrn_reflns_number 74995
_diffrn_reflns_point_group_measured_fraction_full 0.999
_diffrn_reflns_point_group_measured_fraction_max 0.990
_diffrn_reflns_theta_full 25.242
_diffrn_reflns_theta_max 33.330
_diffrn_reflns_theta_min 1.626
_diffrn_source_current 30.0
_diffrn_source_power 1.35
_diffrn_source_voltage 45.0
_diffrn_standards_number 0
_exptl_absorpt_coefficient_mu 0.731
_exptl_absorpt_correction_T_max 0.7466
_exptl_absorpt_correction_T_min 0.6837
_exptl_absorpt_correction_type multi-scan
_exptl_absorpt_process_details
;
SADABS-2016/2 (Bruker,2016/2) was used for absorption correction.
wR2(int) was 0.0507 before and 0.0439 after correction.
The Ratio of minimum to maximum transmission is 0.9158.
The \l/2 correction factor is Not present.
;
_exptl_crystal_density_diffrn 1.258
_exptl_crystal_description block
_exptl_crystal_F_000 760
_exptl_crystal_size_max 0.12
_exptl_crystal_size_mid 0.1
_exptl_crystal_size_min 0.09
_refine_diff_density_max 1.232
_refine_diff_density_min -0.624
_refine_diff_density_rms 0.072
_refine_ls_extinction_method none
_refine_ls_goodness_of_fit_ref 1.020
_refine_ls_hydrogen_treatment constr
_refine_ls_matrix_type full
_refine_ls_number_parameters 449
_refine_ls_number_reflns 14497
_refine_ls_number_restraints 1
_refine_ls_restrained_S_all 1.020
_refine_ls_R_factor_all 0.0500
_refine_ls_R_factor_gt 0.0363
_refine_ls_shift/su_max 0.001
_refine_ls_shift/su_mean 0.000
_refine_ls_structure_factor_coef Fsqd
_refine_ls_weighting_details 'w=1/[\s^2^(Fo^2^)+(0.0453P)^2^+1.0191P] where P=(Fo^2^+2Fc^2^)/3'
_refine_ls_weighting_scheme calc
_refine_ls_wR_factor_gt 0.0879
_refine_ls_wR_factor_ref 0.0952
_reflns_Friedel_coverage 0.000
_reflns_number_gt 11950
_reflns_number_total 14497
_reflns_threshold_expression 'I > 2\s(I)'
_cod_data_source_file d2cc01498j2.cif
_cod_data_source_block mo_pm294_0m
_cod_database_code 7130051
_shelx_shelxl_version_number 2017/1
_shelx_space_group_comment
;
The symmetry employed for this shelxl refinement is uniquely defined
by the following loop, which should always be used as a source of
symmetry information in preference to the above space-group names.
They are only intended as comments.
;
_shelx_estimated_absorpt_t_max 0.937
_shelx_estimated_absorpt_t_min 0.917
_olex2_refinement_description
;
1. Fixed Uiso
 At 1.2 times of:
  All C(H) groups, All C(H,H) groups, All N(H) groups
 At 1.5 times of:
  All C(H,H,H) groups
2. Restrained distances
 O3A-C41 \\sim O3B-C41
 with sigma of 0.02
3. Others
 Sof(H41A)=Sof(O3B)=1-FVAR(1)
 Sof(H41)=Sof(O3A)=FVAR(1)
4.a Ternary CH refined with riding coordinates:
 N1(H1), N2(H2), C16(H16), C17(H17)
4.b Secondary CH2 refined with riding coordinates:
 C15(H15A,H15B), C18(H18A,H18B), C19(H19A,H19B), C20(H20A,H20B), C21(H21A,
 H21B), C22(H22A,H22B)
4.c Aromatic/amide H refined with riding coordinates:
 C6(H6), C8(H8), C25(H25), C26(H26), C27(H27), C28(H28), C30(H30), C31(H31),
 C32(H32), C33(H33), C34(H34), C36(H36), C37(H37), C38(H38), C39(H39), C40(H40),
  C41(H41), C41(H41A)
4.d Idealised Me refined as rotating group:
 C1(H1A,H1B,H1C), C2(H2A,H2B,H2C), C3(H3A,H3B,H3C), C11(H11A,H11B,H11C),
 C12(H12A,H12B,H12C), C13(H13A,H13B,H13C)
;
_olex2_submission_special_instructions 'No special instructions were received'

loop_
_space_group_symop_operation_xyz
'x, y, z'
'-x, -y, -z'

loop_
_atom_site_label
_atom_site_type_symbol
_atom_site_fract_x
_atom_site_fract_y
_atom_site_fract_z
_atom_site_U_iso_or_equiv
_atom_site_adp_type
_atom_site_occupancy
_atom_site_site_symmetry_order
_atom_site_calc_flag
_atom_site_refinement_flags_posn
_atom_site_refinement_flags_adp
_atom_site_refinement_flags_occupancy
_atom_site_disorder_assembly
_atom_site_disorder_group
Zn1 Zn 0.09019(2) 0.23128(2) 0.35042(2) 0.01146(4) Uani 1 1 d . . . . .
P1 P 0.23905(3) 0.64643(2) 0.33916(2) 0.01332(6) Uani 1 1 d . . . . .
O1 O 0.17810(9) 0.21785(7) 0.23319(6) 0.01307(15) Uani 1 1 d . . . . .
O2 O -0.11205(10) 0.24696(8) 0.39143(8) 0.0239(2) Uani 1 1 d . . . . .
N1 N 0.21487(10) 0.12555(8) 0.42547(7) 0.01214(17) Uani 1 1 d . . . . .
H1 H 0.154226 0.070350 0.472492 0.015 Uiso 1 1 calc R U . . .
N2 N 0.15606(10) 0.34529(8) 0.40211(7) 0.01167(17) Uani 1 1 d . . . . .
H2 H 0.248411 0.371004 0.362880 0.014 Uiso 1 1 calc R U . . .
C1 C 0.23464(14) 0.24818(11) 0.02933(9) 0.0181(2) Uani 1 1 d . . . . .
H1A H 0.166771 0.214573 0.084524 0.027 Uiso 1 1 calc R U . . .
H1B H 0.298235 0.193029 0.008571 0.027 Uiso 1 1 calc R U . . .
H1C H 0.184983 0.287178 -0.018165 0.027 Uiso 1 1 calc R U . . .
C2 C 0.22137(14) 0.41629(10) 0.07922(9) 0.0192(2) Uani 1 1 d . . . . .
H2A H 0.169939 0.452112 0.031894 0.029 Uiso 1 1 calc R U . . .
H2B H 0.276862 0.468172 0.088271 0.029 Uiso 1 1 calc R U . . .
H2C H 0.154958 0.385582 0.136106 0.029 Uiso 1 1 calc R U . . .
C3 C 0.42109(14) 0.37887(11) -0.03901(9) 0.0192(2) Uani 1 1 d . . . . .
H3A H 0.367845 0.418036 -0.084472 0.029 Uiso 1 1 calc R U . . .
H3B H 0.482267 0.323556 -0.061222 0.029 Uiso 1 1 calc R U . . .
H3C H 0.478025 0.428442 -0.028141 0.029 Uiso 1 1 calc R U . . .
C4 C 0.31955(13) 0.32654(9) 0.04992(8) 0.0137(2) Uani 1 1 d . . . . .
C5 C 0.39548(12) 0.26316(9) 0.12479(8) 0.01152(19) Uani 1 1 d . . . . .
C6 C 0.54093(12) 0.24963(9) 0.10660(8) 0.01273(19) Uani 1 1 d . . . . .
H6 H 0.591757 0.284963 0.047814 0.015 Uiso 1 1 calc R U . . .
C7 C 0.61717(12) 0.18707(9) 0.16966(8) 0.0131(2) Uani 1 1 d . . . . .
C8 C 0.53988(12) 0.13504(9) 0.25457(8) 0.01253(19) Uani 1 1 d . . . . .
H8 H 0.587896 0.091898 0.298911 0.015 Uiso 1 1 calc R U . . .
C9 C 0.39335(12) 0.14413(9) 0.27693(8) 0.01084(18) Uani 1 1 d . . . . .
C10 C 0.31846(12) 0.20991(9) 0.21309(8) 0.01086(18) Uani 1 1 d . . . . .
C11 C 0.83456(14) 0.29170(12) 0.11580(12) 0.0258(3) Uani 1 1 d . . . . .
H11A H 0.807602 0.320979 0.168257 0.039 Uiso 1 1 calc R U . . .
H11B H 0.795604 0.338446 0.065635 0.039 Uiso 1 1 calc R U . . .
H11C H 0.936826 0.287134 0.096854 0.039 Uiso 1 1 calc R U . . .
C12 C 0.82213(15) 0.13190(12) 0.06065(10) 0.0239(3) Uani 1 1 d . . . . .
H12A H 0.924499 0.128439 0.042196 0.036 Uiso 1 1 calc R U . . .
H12B H 0.783208 0.177305 0.009962 0.036 Uiso 1 1 calc R U . . .
H12C H 0.787357 0.059869 0.077833 0.036 Uiso 1 1 calc R U . . .
C13 C 0.84245(15) 0.10745(15) 0.21926(11) 0.0301(3) Uani 1 1 d . . . . .
H13A H 0.944696 0.107379 0.199786 0.045 Uiso 1 1 calc R U . . .
H13B H 0.811666 0.034448 0.234594 0.045 Uiso 1 1 calc R U . . .
H13C H 0.812645 0.134795 0.272715 0.045 Uiso 1 1 calc R U . . .
C14 C 0.77724(13) 0.17905(10) 0.14204(9) 0.0169(2) Uani 1 1 d . . . . .
C15 C 0.31670(12) 0.07110(9) 0.36443(8) 0.0128(2) Uani 1 1 d . . . . .
H15A H 0.265996 0.020030 0.349370 0.015 Uiso 1 1 calc R U . . .
H15B H 0.386647 0.029242 0.398059 0.015 Uiso 1 1 calc R U . . .
C16 C 0.27996(12) 0.18287(9) 0.47283(8) 0.01267(19) Uani 1 1 d . . . . .
H16 H 0.368702 0.212748 0.431081 0.015 Uiso 1 1 calc R U . . .
C17 C 0.18053(12) 0.27685(9) 0.49194(8) 0.01267(19) Uani 1 1 d . . . . .
H17 H 0.089175 0.247339 0.529756 0.015 Uiso 1 1 calc R U . . .
C18 C 0.23912(14) 0.33518(10) 0.54562(9) 0.0173(2) Uani 1 1 d . . . . .
H18A H 0.326267 0.369500 0.507587 0.021 Uiso 1 1 calc R U . . .
H18B H 0.170575 0.391950 0.560733 0.021 Uiso 1 1 calc R U . . .
C19 C 0.27001(16) 0.25798(11) 0.63336(9) 0.0212(3) Uani 1 1 d . . . . .
H19A H 0.309017 0.297455 0.666106 0.025 Uiso 1 1 calc R U . . .
H19B H 0.181962 0.226894 0.673170 0.025 Uiso 1 1 calc R U . . .
C20 C 0.37422(17) 0.16850(12) 0.61222(10) 0.0237(3) Uani 1 1 d . . . . .
H20A H 0.464274 0.199072 0.575445 0.028 Uiso 1 1 calc R U . . .
H20B H 0.391621 0.118506 0.669521 0.028 Uiso 1 1 calc R U . . .
C21 C 0.31628(16) 0.10841(10) 0.56016(9) 0.0200(2) Uani 1 1 d . . . . .
H21A H 0.231180 0.072246 0.599618 0.024 Uiso 1 1 calc R U . . .
H21B H 0.386445 0.052799 0.544515 0.024 Uiso 1 1 calc R U . . .
C22 C 0.06061(13) 0.44059(9) 0.40929(8) 0.0139(2) Uani 1 1 d . . . . .
H22A H 0.095955 0.480549 0.443298 0.017 Uiso 1 1 calc R U . . .
H22B H -0.033415 0.416380 0.444185 0.017 Uiso 1 1 calc R U . . .
C23 C 0.04805(12) 0.51475(9) 0.31749(8) 0.0130(2) Uani 1 1 d . . . . .
C24 C 0.12501(12) 0.60839(9) 0.27731(8) 0.0129(2) Uani 1 1 d . . . . .
C25 C 0.10683(13) 0.67304(10) 0.19226(9) 0.0169(2) Uani 1 1 d . . . . .
H25 H 0.158993 0.735434 0.163943 0.020 Uiso 1 1 calc R U . . .
C26 C 0.01372(14) 0.64746(11) 0.14855(10) 0.0199(2) Uani 1 1 d . . . . .
H26 H 0.002622 0.692442 0.091119 0.024 Uiso 1 1 calc R U . . .
C27 C -0.06276(14) 0.55640(11) 0.18883(10) 0.0196(2) Uani 1 1 d . . . . .
H27 H -0.127152 0.539246 0.159530 0.023 Uiso 1 1 calc R U . . .
C28 C -0.04457(13) 0.49044(10) 0.27233(9) 0.0160(2) Uani 1 1 d . . . . .
H28 H -0.096064 0.427555 0.299299 0.019 Uiso 1 1 calc R U . . .
C29 C 0.38877(12) 0.55155(9) 0.32510(8) 0.01251(19) Uani 1 1 d . . . . .
C30 C 0.48319(13) 0.53694(11) 0.38174(9) 0.0171(2) Uani 1 1 d . . . . .
H30 H 0.471842 0.579405 0.422719 0.021 Uiso 1 1 calc R U . . .
C31 C 0.59358(14) 0.46069(11) 0.37853(9) 0.0194(2) Uani 1 1 d . . . . .
H31 H 0.657941 0.452390 0.416428 0.023 Uiso 1 1 calc R U . . .
C32 C 0.60969(13) 0.39676(10) 0.31996(9) 0.0178(2) Uani 1 1 d . . . . .
H32 H 0.682633 0.342849 0.319599 0.021 Uiso 1 1 calc R U . . .
C33 C 0.51840(13) 0.41204(10) 0.26175(9) 0.0152(2) Uani 1 1 d . . . . .
H33 H 0.530216 0.369457 0.220832 0.018 Uiso 1 1 calc R U . . .
C34 C 0.40992(12) 0.48977(9) 0.26368(8) 0.0130(2) Uani 1 1 d . . . . .
H34 H 0.349518 0.501040 0.222832 0.016 Uiso 1 1 calc R U . . .
C35 C 0.30897(14) 0.77197(10) 0.26116(9) 0.0157(2) Uani 1 1 d . . . . .
C36 C 0.22029(15) 0.86413(10) 0.25531(10) 0.0206(2) Uani 1 1 d . . . . .
H36 H 0.127342 0.859437 0.290913 0.025 Uiso 1 1 calc R U . . .
C37 C 0.26696(17) 0.96255(11) 0.19787(11) 0.0240(3) Uani 1 1 d . . . . .
H37 H 0.204980 1.023932 0.192820 0.029 Uiso 1 1 calc R U . . .
C38 C 0.40413(17) 0.97066(11) 0.14809(10) 0.0248(3) Uani 1 1 d . . . . .
H38 H 0.436588 1.037734 0.109430 0.030 Uiso 1 1 calc R U . . .
C39 C 0.49385(16) 0.88029(11) 0.15501(10) 0.0236(3) Uani 1 1 d . . . . .
H39 H 0.588138 0.886042 0.121668 0.028 Uiso 1 1 calc R U . . .
C40 C 0.44633(14) 0.78119(10) 0.21062(9) 0.0185(2) Uani 1 1 d . . . . .
H40 H 0.507963 0.719667 0.214040 0.022 Uiso 1 1 calc R U . . .
C41 C -0.16562(15) 0.16266(13) 0.44284(12) 0.0318(4) Uani 1 1 d D . . . .
H41 H -0.256366 0.166121 0.480293 0.038 Uiso 0.685(6) 1 calc R U P A 1
H41A H -0.253630 0.144900 0.437836 0.038 Uiso 0.315(6) 1 calc R U P A 2
O3A O -0.10118(18) 0.07172(13) 0.44628(17) 0.0293(6) Uani 0.685(6) 1 d D . P A 1
O3B O -0.1043(4) 0.1001(3) 0.5019(4) 0.041(2) Uani 0.315(6) 1 d D . P A 2

loop_
_atom_site_aniso_label
_atom_site_aniso_U_11
_atom_site_aniso_U_22
_atom_site_aniso_U_33
_atom_site_aniso_U_23
_atom_site_aniso_U_13
_atom_site_aniso_U_12
Zn1 0.00907(6) 0.01002(6) 0.01402(7) -0.00163(4) -0.00221(4) -0.00041(4)
P1 0.01462(13) 0.01092(13) 0.01476(13) -0.00406(10) -0.00349(11) 0.00000(10)
O1 0.0093(3) 0.0144(4) 0.0151(4) -0.0032(3) -0.0030(3) -0.0006(3)
O2 0.0111(4) 0.0178(4) 0.0338(6) 0.0035(4) -0.0012(4) -0.0006(3)
N1 0.0107(4) 0.0095(4) 0.0139(4) -0.0008(3) -0.0012(3) -0.0010(3)
N2 0.0111(4) 0.0090(4) 0.0129(4) -0.0009(3) -0.0022(3) 0.0011(3)
C1 0.0176(5) 0.0206(6) 0.0179(5) -0.0036(4) -0.0082(4) -0.0028(4)
C2 0.0211(6) 0.0142(5) 0.0193(6) -0.0007(4) -0.0058(5) 0.0045(4)
C3 0.0196(6) 0.0215(6) 0.0131(5) 0.0015(4) -0.0039(4) -0.0032(5)
C4 0.0140(5) 0.0131(5) 0.0132(5) -0.0013(4) -0.0043(4) -0.0014(4)
C5 0.0122(5) 0.0093(4) 0.0130(5) -0.0022(4) -0.0033(4) -0.0012(4)
C6 0.0124(5) 0.0117(5) 0.0132(5) -0.0024(4) -0.0015(4) -0.0022(4)
C7 0.0111(5) 0.0119(5) 0.0153(5) -0.0029(4) -0.0023(4) -0.0001(4)
C8 0.0122(5) 0.0104(4) 0.0141(5) -0.0022(4) -0.0037(4) 0.0012(4)
C9 0.0110(4) 0.0086(4) 0.0119(5) -0.0016(4) -0.0022(4) -0.0001(3)
C10 0.0104(4) 0.0088(4) 0.0133(5) -0.0024(4) -0.0028(4) -0.0012(3)
C11 0.0136(5) 0.0258(7) 0.0363(8) -0.0091(6) 0.0001(5) -0.0048(5)
C12 0.0193(6) 0.0240(6) 0.0242(7) -0.0072(5) 0.0020(5) 0.0029(5)
C13 0.0130(6) 0.0430(9) 0.0249(7) 0.0030(6) -0.0044(5) 0.0039(6)
C14 0.0107(5) 0.0194(5) 0.0177(5) -0.0022(4) -0.0018(4) 0.0009(4)
C15 0.0131(5) 0.0089(4) 0.0139(5) -0.0007(4) -0.0015(4) 0.0005(4)
C16 0.0138(5) 0.0101(4) 0.0127(5) -0.0010(4) -0.0036(4) 0.0009(4)
C17 0.0137(5) 0.0108(5) 0.0118(5) -0.0013(4) -0.0024(4) 0.0007(4)
C18 0.0220(6) 0.0143(5) 0.0169(5) -0.0046(4) -0.0072(4) 0.0011(4)
C19 0.0291(7) 0.0198(6) 0.0160(6) -0.0044(5) -0.0084(5) 0.0002(5)
C20 0.0307(7) 0.0212(6) 0.0214(6) -0.0043(5) -0.0148(5) 0.0054(5)
C21 0.0282(7) 0.0146(5) 0.0170(6) -0.0021(4) -0.0099(5) 0.0043(5)
C22 0.0141(5) 0.0104(5) 0.0147(5) -0.0025(4) -0.0010(4) 0.0017(4)
C23 0.0112(5) 0.0099(4) 0.0168(5) -0.0033(4) -0.0025(4) 0.0022(4)
C24 0.0115(5) 0.0107(5) 0.0154(5) -0.0026(4) -0.0030(4) 0.0007(4)
C25 0.0176(5) 0.0134(5) 0.0180(5) 0.0004(4) -0.0064(4) -0.0018(4)
C26 0.0208(6) 0.0177(6) 0.0208(6) 0.0005(5) -0.0110(5) -0.0011(4)
C27 0.0168(5) 0.0179(6) 0.0253(6) -0.0026(5) -0.0109(5) -0.0011(4)
C28 0.0126(5) 0.0119(5) 0.0227(6) -0.0024(4) -0.0050(4) -0.0007(4)
C29 0.0128(5) 0.0109(5) 0.0136(5) -0.0022(4) -0.0034(4) -0.0017(4)
C30 0.0164(5) 0.0203(6) 0.0167(5) -0.0060(4) -0.0059(4) -0.0020(4)
C31 0.0147(5) 0.0248(6) 0.0193(6) -0.0045(5) -0.0076(4) 0.0004(4)
C32 0.0131(5) 0.0164(5) 0.0220(6) -0.0025(4) -0.0046(4) 0.0011(4)
C33 0.0133(5) 0.0127(5) 0.0194(5) -0.0049(4) -0.0030(4) -0.0003(4)
C34 0.0117(5) 0.0128(5) 0.0151(5) -0.0036(4) -0.0040(4) -0.0008(4)
C35 0.0199(5) 0.0109(5) 0.0181(5) -0.0049(4) -0.0060(4) -0.0015(4)
C36 0.0218(6) 0.0125(5) 0.0288(7) -0.0075(5) -0.0067(5) 0.0012(4)
C37 0.0318(7) 0.0113(5) 0.0311(7) -0.0060(5) -0.0119(6) 0.0007(5)
C38 0.0367(8) 0.0123(5) 0.0262(7) -0.0042(5) -0.0074(6) -0.0058(5)
C39 0.0282(7) 0.0167(6) 0.0242(6) -0.0056(5) 0.0002(5) -0.0067(5)
C40 0.0224(6) 0.0126(5) 0.0204(6) -0.0055(4) -0.0026(5) -0.0020(4)
C41 0.0131(6) 0.0286(7) 0.0395(9) 0.0120(6) -0.0030(6) -0.0060(5)
O3A 0.0241(8) 0.0180(8) 0.0394(13) 0.0088(7) -0.0128(7) -0.0068(6)
O3B 0.0191(17) 0.024(2) 0.052(4) 0.020(2) 0.0074(17) 0.0010(13)

loop_
_atom_type_symbol
_atom_type_description
_atom_type_scat_dispersion_real
_atom_type_scat_dispersion_imag
_atom_type_scat_source
C C 0.0033 0.0016 'International Tables Vol C Tables 4.2.6.8 and 6.1.1.4'
H H 0.0000 0.0000 'International Tables Vol C Tables 4.2.6.8 and 6.1.1.4'
N N 0.0061 0.0033 'International Tables Vol C Tables 4.2.6.8 and 6.1.1.4'
O O 0.0106 0.0060 'International Tables Vol C Tables 4.2.6.8 and 6.1.1.4'
P P 0.1023 0.0942 'International Tables Vol C Tables 4.2.6.8 and 6.1.1.4'
Zn Zn 0.2839 1.4301 'International Tables Vol C Tables 4.2.6.8 and 6.1.1.4'

loop_
_geom_angle_atom_site_label_1
_geom_angle_atom_site_label_2
_geom_angle_atom_site_label_3
_geom_angle
_geom_angle_site_symmetry_1
_geom_angle_site_symmetry_3
_geom_angle_publ_flag
O1 Zn1 O2 123.16(4) . . ?
O1 Zn1 N1 99.73(4) . . ?
O1 Zn1 N2 120.63(4) . . ?
O2 Zn1 N1 123.43(4) . . ?
O2 Zn1 N2 100.28(4) . . ?
N1 Zn1 N2 84.52(4) . . ?
C29 P1 C24 101.04(5) . . ?
C35 P1 C24 102.94(6) . . ?
C35 P1 C29 102.28(6) . . ?
C10 O1 Zn1 116.99(7) . . ?
C41 O2 Zn1 113.04(9) . . ?
Zn1 N1 H1 108.2 . . ?
C15 N1 Zn1 108.54(7) . . ?
C15 N1 H1 108.2 . . ?
C16 N1 Zn1 109.21(7) . . ?
C16 N1 H1 108.2 . . ?
C16 N1 C15 114.45(9) . . ?
Zn1 N2 H2 108.1 . . ?
C17 N2 Zn1 101.32(7) . . ?
C17 N2 H2 108.1 . . ?
C22 N2 Zn1 117.47(7) . . ?
C22 N2 H2 108.1 . . ?
C22 N2 C17 113.34(9) . . ?
H1A C1 H1B 109.5 . . ?
H1A C1 H1C 109.5 . . ?
H1B C1 H1C 109.5 . . ?
C4 C1 H1A 109.5 . . ?
C4 C1 H1B 109.5 . . ?
C4 C1 H1C 109.5 . . ?
H2A C2 H2B 109.5 . . ?
H2A C2 H2C 109.5 . . ?
H2B C2 H2C 109.5 . . ?
C4 C2 H2A 109.5 . . ?
C4 C2 H2B 109.5 . . ?
C4 C2 H2C 109.5 . . ?
H3A C3 H3B 109.5 . . ?
H3A C3 H3C 109.5 . . ?
H3B C3 H3C 109.5 . . ?
C4 C3 H3A 109.5 . . ?
C4 C3 H3B 109.5 . . ?
C4 C3 H3C 109.5 . . ?
C2 C4 C1 110.03(10) . . ?
C3 C4 C1 107.29(10) . . ?
C3 C4 C2 107.28(10) . . ?
C3 C4 C5 112.58(10) . . ?
C5 C4 C1 108.19(10) . . ?
C5 C4 C2 111.38(10) . . ?
C6 C5 C4 120.86(10) . . ?
C6 C5 C10 118.13(10) . . ?
C10 C5 C4 120.85(10) . . ?
C5 C6 H6 117.9 . . ?
C5 C6 C7 124.18(11) . . ?
C7 C6 H6 117.9 . . ?
C6 C7 C14 119.45(10) . . ?
C8 C7 C6 116.59(11) . . ?
C8 C7 C14 123.96(11) . . ?
C7 C8 H8 118.9 . . ?
C7 C8 C9 122.13(11) . . ?
C9 C8 H8 118.9 . . ?
C8 C9 C10 120.42(10) . . ?
C8 C9 C15 118.57(10) . . ?
C10 C9 C15 120.44(10) . . ?
O1 C10 C5 120.45(10) . . ?
O1 C10 C9 120.95(10) . . ?
C9 C10 C5 118.51(10) . . ?
H11A C11 H11B 109.5 . . ?
H11A C11 H11C 109.5 . . ?
H11B C11 H11C 109.5 . . ?
C14 C11 H11A 109.5 . . ?
C14 C11 H11B 109.5 . . ?
C14 C11 H11C 109.5 . . ?
H12A C12 H12B 109.5 . . ?
H12A C12 H12C 109.5 . . ?
H12B C12 H12C 109.5 . . ?
C14 C12 H12A 109.5 . . ?
C14 C12 H12B 109.5 . . ?
C14 C12 H12C 109.5 . . ?
H13A C13 H13B 109.5 . . ?
H13A C13 H13C 109.5 . . ?
H13B C13 H13C 109.5 . . ?
C14 C13 H13A 109.5 . . ?
C14 C13 H13B 109.5 . . ?
C14 C13 H13C 109.5 . . ?
C7 C14 C11 109.21(10) . . ?
C7 C14 C12 109.62(11) . . ?
C7 C14 C13 112.17(11) . . ?
C12 C14 C11 109.61(11) . . ?
C13 C14 C11 108.13(12) . . ?
C13 C14 C12 108.06(12) . . ?
N1 C15 C9 115.29(9) . . ?
N1 C15 H15A 108.5 . . ?
N1 C15 H15B 108.5 . . ?
C9 C15 H15A 108.5 . . ?
C9 C15 H15B 108.5 . . ?
H15A C15 H15B 107.5 . . ?
N1 C16 H16 108.1 . . ?
N1 C16 C17 108.71(9) . . ?
N1 C16 C21 112.06(10) . . ?
C17 C16 H16 108.1 . . ?
C21 C16 H16 108.1 . . ?
C21 C16 C17 111.60(10) . . ?
N2 C17 C16 106.82(9) . . ?
N2 C17 H17 108.1 . . ?
N2 C17 C18 114.70(9) . . ?
C16 C17 H17 108.1 . . ?
C18 C17 C16 110.86(10) . . ?
C18 C17 H17 108.1 . . ?
C17 C18 H18A 109.4 . . ?
C17 C18 H18B 109.4 . . ?
H18A C18 H18B 108.0 . . ?
C19 C18 C17 111.25(10) . . ?
C19 C18 H18A 109.4 . . ?
C19 C18 H18B 109.4 . . ?
C18 C19 H19A 109.5 . . ?
C18 C19 H19B 109.5 . . ?
H19A C19 H19B 108.1 . . ?
C20 C19 C18 110.58(11) . . ?
C20 C19 H19A 109.5 . . ?
C20 C19 H19B 109.5 . . ?
C19 C20 H20A 109.7 . . ?
C19 C20 H20B 109.7 . . ?
H20A C20 H20B 108.2 . . ?
C21 C20 C19 109.97(12) . . ?
C21 C20 H20A 109.7 . . ?
C21 C20 H20B 109.7 . . ?
C16 C21 H21A 109.2 . . ?
C16 C21 H21B 109.2 . . ?
C20 C21 C16 112.15(11) . . ?
C20 C21 H21A 109.2 . . ?
C20 C21 H21B 109.2 . . ?
H21A C21 H21B 107.9 . . ?
N2 C22 H22A 109.0 . . ?
N2 C22 H22B 109.0 . . ?
N2 C22 C23 112.79(10) . . ?
H22A C22 H22B 107.8 . . ?
C23 C22 H22A 109.0 . . ?
C23 C22 H22B 109.0 . . ?
C24 C23 C22 121.98(11) . . ?
C28 C23 C22 118.62(10) . . ?
C28 C23 C24 119.39(11) . . ?
C23 C24 P1 120.02(9) . . ?
C25 C24 P1 121.52(9) . . ?
C25 C24 C23 118.39(11) . . ?
C24 C25 H25 119.4 . . ?
C26 C25 C24 121.27(11) . . ?
C26 C25 H25 119.4 . . ?
C25 C26 H26 120.0 . . ?
C27 C26 C25 120.06(12) . . ?
C27 C26 H26 120.0 . . ?
C26 C27 H27 120.2 . . ?
C26 C27 C28 119.54(12) . . ?
C28 C27 H27 120.2 . . ?
C23 C28 H28 119.3 . . ?
C27 C28 C23 121.34(11) . . ?
C27 C28 H28 119.3 . . ?
C30 C29 P1 118.01(9) . . ?
C34 C29 P1 123.39(9) . . ?
C34 C29 C30 118.53(11) . . ?
C29 C30 H30 119.7 . . ?
C31 C30 C29 120.65(12) . . ?
C31 C30 H30 119.7 . . ?
C30 C31 H31 119.9 . . ?
C32 C31 C30 120.15(12) . . ?
C32 C31 H31 119.9 . . ?
C31 C32 H32 120.1 . . ?
C31 C32 C33 119.80(12) . . ?
C33 C32 H32 120.1 . . ?
C32 C33 H33 120.0 . . ?
C34 C33 C32 119.96(12) . . ?
C34 C33 H33 120.0 . . ?
C29 C34 H34 119.6 . . ?
C33 C34 C29 120.82(11) . . ?
C33 C34 H34 119.6 . . ?
C36 C35 P1 117.73(10) . . ?
C40 C35 P1 123.52(10) . . ?
C40 C35 C36 118.70(12) . . ?
C35 C36 H36 119.6 . . ?
C37 C36 C35 120.79(13) . . ?
C37 C36 H36 119.6 . . ?
C36 C37 H37 120.1 . . ?
C38 C37 C36 119.88(13) . . ?
C38 C37 H37 120.1 . . ?
C37 C38 H38 120.1 . . ?
C37 C38 C39 119.77(13) . . ?
C39 C38 H38 120.1 . . ?
C38 C39 H39 119.8 . . ?
C38 C39 C40 120.44(14) . . ?
C40 C39 H39 119.8 . . ?
C35 C40 C39 120.37(13) . . ?
C35 C40 H40 119.8 . . ?
C39 C40 H40 119.8 . . ?
O2 C41 H41 119.2 . . ?
O2 C41 H41A 119.4 . . ?
O2 C41 O3A 121.53(16) . . ?
O2 C41 O3B 121.1(2) . . ?
O3A C41 H41 119.2 . . ?
O3B C41 H41A 119.4 . . ?

loop_
_geom_bond_atom_site_label_1
_geom_bond_atom_site_label_2
_geom_bond_distance
_geom_bond_site_symmetry_2
_geom_bond_publ_flag
Zn1 O1 1.8941(9) . ?
Zn1 O2 1.9487(10) . ?
Zn1 N1 2.0485(10) . ?
Zn1 N2 2.1234(11) . ?
P1 C24 1.8461(13) . ?
P1 C29 1.8343(12) . ?
P1 C35 1.8323(13) . ?
O1 C10 1.3418(14) . ?
O2 C41 1.2479(17) . ?
N1 H1 1.0000 . ?
N1 C15 1.4897(16) . ?
N1 C16 1.4848(16) . ?
N2 H2 1.0000 . ?
N2 C17 1.4990(15) . ?
N2 C22 1.4918(15) . ?
C1 H1A 0.9800 . ?
C1 H1B 0.9800 . ?
C1 H1C 0.9800 . ?
C1 C4 1.5431(18) . ?
C2 H2A 0.9800 . ?
C2 H2B 0.9800 . ?
C2 H2C 0.9800 . ?
C2 C4 1.5429(18) . ?
C3 H3A 0.9800 . ?
C3 H3B 0.9800 . ?
C3 H3C 0.9800 . ?
C3 C4 1.5344(17) . ?
C4 C5 1.5366(16) . ?
C5 C6 1.3940(16) . ?
C5 C10 1.4300(16) . ?
C6 H6 0.9500 . ?
C6 C7 1.4051(16) . ?
C7 C8 1.3893(16) . ?
C7 C14 1.5322(17) . ?
C8 H8 0.9500 . ?
C8 C9 1.4016(16) . ?
C9 C10 1.4187(16) . ?
C9 C15 1.5098(16) . ?
C11 H11A 0.9800 . ?
C11 H11B 0.9800 . ?
C11 H11C 0.9800 . ?
C11 C14 1.545(2) . ?
C12 H12A 0.9800 . ?
C12 H12B 0.9800 . ?
C12 H12C 0.9800 . ?
C12 C14 1.535(2) . ?
C13 H13A 0.9800 . ?
C13 H13B 0.9800 . ?
C13 H13C 0.9800 . ?
C13 C14 1.5345(19) . ?
C15 H15A 0.9900 . ?
C15 H15B 0.9900 . ?
C16 H16 1.0000 . ?
C16 C17 1.5402(17) . ?
C16 C21 1.5345(17) . ?
C17 H17 1.0000 . ?
C17 C18 1.5334(18) . ?
C18 H18A 0.9900 . ?
C18 H18B 0.9900 . ?
C18 C19 1.5331(18) . ?
C19 H19A 0.9900 . ?
C19 H19B 0.9900 . ?
C19 C20 1.528(2) . ?
C20 H20A 0.9900 . ?
C20 H20B 0.9900 . ?
C20 C21 1.526(2) . ?
C21 H21A 0.9900 . ?
C21 H21B 0.9900 . ?
C22 H22A 0.9900 . ?
C22 H22B 0.9900 . ?
C22 C23 1.5152(17) . ?
C23 C24 1.4160(16) . ?
C23 C28 1.3989(17) . ?
C24 C25 1.4035(17) . ?
C25 H25 0.9500 . ?
C25 C26 1.3936(18) . ?
C26 H26 0.9500 . ?
C26 C27 1.3869(19) . ?
C27 H27 0.9500 . ?
C27 C28 1.3893(18) . ?
C28 H28 0.9500 . ?
C29 C30 1.4019(17) . ?
C29 C34 1.4011(17) . ?
C30 H30 0.9500 . ?
C30 C31 1.3943(19) . ?
C31 H31 0.9500 . ?
C31 C32 1.391(2) . ?
C32 H32 0.9500 . ?
C32 C33 1.3953(18) . ?
C33 H33 0.9500 . ?
C33 C34 1.3928(17) . ?
C34 H34 0.9500 . ?
C35 C36 1.4030(18) . ?
C35 C40 1.3937(19) . ?
C36 H36 0.9500 . ?
C36 C37 1.3947(19) . ?
C37 H37 0.9500 . ?
C37 C38 1.388(2) . ?
C38 H38 0.9500 . ?
C38 C39 1.390(2) . ?
C39 H39 0.9500 . ?
C39 C40 1.3957(18) . ?
C40 H40 0.9500 . ?
C41 H41 0.9500 . ?
C41 H41A 0.9500 . ?
C41 O3A 1.279(3) . ?
C41 O3B 1.273(5) . ?

loop_
_geom_torsion_atom_site_label_1
_geom_torsion_atom_site_label_2
_geom_torsion_atom_site_label_3
_geom_torsion_atom_site_label_4
_geom_torsion
_geom_torsion_site_symmetry_1
_geom_torsion_site_symmetry_2
_geom_torsion_site_symmetry_3
_geom_torsion_site_symmetry_4
_geom_torsion_publ_flag
Zn1 O1 C10 C5 -140.56(9) . . . . ?
Zn1 O1 C10 C9 42.91(13) . . . . ?
Zn1 O2 C41 O3A -18.5(3) . . . . ?
Zn1 O2 C41 O3B 38.6(4) . . . . ?
Zn1 N1 C15 C9 48.90(11) . . . . ?
Zn1 N1 C16 C17 29.71(10) . . . . ?
Zn1 N1 C16 C21 153.53(9) . . . . ?
Zn1 N2 C17 C16 53.13(9) . . . . ?
Zn1 N2 C17 C18 176.40(8) . . . . ?
Zn1 N2 C22 C23 -67.93(11) . . . . ?
P1 C24 C25 C26 -175.80(11) . . . . ?
P1 C29 C30 C31 175.62(10) . . . . ?
P1 C29 C34 C33 -174.09(9) . . . . ?
P1 C35 C36 C37 179.50(11) . . . . ?
P1 C35 C40 C39 -177.63(11) . . . . ?
O2 Zn1 O1 C10 178.60(7) . . . . ?
N1 Zn1 O1 C10 -40.16(8) . . . . ?
N1 C16 C17 N2 -57.54(11) . . . . ?
N1 C16 C17 C18 176.84(9) . . . . ?
N1 C16 C21 C20 -176.20(11) . . . . ?
N2 Zn1 O1 C10 49.21(9) . . . . ?
N2 C17 C18 C19 -176.25(10) . . . . ?
N2 C22 C23 C24 -99.22(13) . . . . ?
N2 C22 C23 C28 81.99(14) . . . . ?
C1 C4 C5 C6 112.83(12) . . . . ?
C1 C4 C5 C10 -62.52(14) . . . . ?
C2 C4 C5 C6 -126.12(12) . . . . ?
C2 C4 C5 C10 58.54(14) . . . . ?
C3 C4 C5 C6 -5.57(16) . . . . ?
C3 C4 C5 C10 179.09(11) . . . . ?
C4 C5 C6 C7 -175.64(11) . . . . ?
C4 C5 C10 O1 -2.61(17) . . . . ?
C4 C5 C10 C9 174.00(10) . . . . ?
C5 C6 C7 C8 0.98(18) . . . . ?
C5 C6 C7 C14 -179.44(11) . . . . ?
C6 C5 C10 O1 -178.07(10) . . . . ?
C6 C5 C10 C9 -1.47(16) . . . . ?
C6 C7 C8 C9 -0.13(18) . . . . ?
C6 C7 C14 C11 60.22(16) . . . . ?
C6 C7 C14 C12 -59.88(15) . . . . ?
C6 C7 C14 C13 -179.93(13) . . . . ?
C7 C8 C9 C10 -1.51(18) . . . . ?
C7 C8 C9 C15 169.93(11) . . . . ?
C8 C7 C14 C11 -120.23(14) . . . . ?
C8 C7 C14 C12 119.67(13) . . . . ?
C8 C7 C14 C13 -0.38(19) . . . . ?
C8 C9 C10 O1 178.89(11) . . . . ?
C8 C9 C10 C5 2.30(17) . . . . ?
C8 C9 C15 N1 127.28(11) . . . . ?
C10 C5 C6 C7 -0.17(18) . . . . ?
C10 C9 C15 N1 -61.29(15) . . . . ?
C14 C7 C8 C9 -179.69(11) . . . . ?
C15 N1 C16 C17 151.60(9) . . . . ?
C15 N1 C16 C21 -84.58(12) . . . . ?
C15 C9 C10 O1 7.61(17) . . . . ?
C15 C9 C10 C5 -168.98(10) . . . . ?
C16 N1 C15 C9 -73.36(12) . . . . ?
C16 C17 C18 C19 -55.18(14) . . . . ?
C17 N2 C22 C23 174.34(10) . . . . ?
C17 C16 C21 C20 -54.02(15) . . . . ?
C17 C18 C19 C20 58.31(15) . . . . ?
C18 C19 C20 C21 -58.14(16) . . . . ?
C19 C20 C21 C16 56.37(16) . . . . ?
C21 C16 C17 N2 178.36(10) . . . . ?
C21 C16 C17 C18 52.75(13) . . . . ?
C22 N2 C17 C16 179.91(9) . . . . ?
C22 N2 C17 C18 -56.82(13) . . . . ?
C22 C23 C24 P1 -2.73(16) . . . . ?
C22 C23 C24 C25 -179.71(11) . . . . ?
C22 C23 C28 C27 178.73(12) . . . . ?
C23 C24 C25 C26 1.12(19) . . . . ?
C24 P1 C29 C30 -164.25(10) . . . . ?
C24 P1 C29 C34 12.81(11) . . . . ?
C24 P1 C35 C36 76.10(11) . . . . ?
C24 P1 C35 C40 -106.61(12) . . . . ?
C24 C23 C28 C27 -0.09(19) . . . . ?
C24 C25 C26 C27 -0.3(2) . . . . ?
C25 C26 C27 C28 -0.8(2) . . . . ?
C26 C27 C28 C23 1.0(2) . . . . ?
C28 C23 C24 P1 176.04(9) . . . . ?
C28 C23 C24 C25 -0.94(17) . . . . ?
C29 P1 C24 C23 76.02(10) . . . . ?
C29 P1 C24 C25 -107.10(11) . . . . ?
C29 P1 C35 C36 -179.36(10) . . . . ?
C29 P1 C35 C40 -2.06(12) . . . . ?
C29 C30 C31 C32 -1.2(2) . . . . ?
C30 C29 C34 C33 2.96(17) . . . . ?
C30 C31 C32 C33 2.6(2) . . . . ?
C31 C32 C33 C34 -1.23(19) . . . . ?
C32 C33 C34 C29 -1.57(18) . . . . ?
C34 C29 C30 C31 -1.59(18) . . . . ?
C35 P1 C24 C23 -178.48(10) . . . . ?
C35 P1 C24 C25 -1.61(12) . . . . ?
C35 P1 C29 C30 89.74(10) . . . . ?
C35 P1 C29 C34 -93.20(11) . . . . ?
C35 C36 C37 C38 -2.3(2) . . . . ?
C36 C35 C40 C39 -0.4(2) . . . . ?
C36 C37 C38 C39 0.7(2) . . . . ?
C37 C38 C39 C40 1.0(2) . . . . ?
C38 C39 C40 C35 -1.1(2) . . . . ?
C40 C35 C36 C37 2.1(2) . . . . ?
